data_4082787
loop_
_publ_author_name
'Liu, Jing-Jing'
'Lin, Yue-Jian'
'Jin, Guo-Xin'

_publ_section_title
;
 Box-like Heterometallic Macrocycles Derived from Bis-Terpyridine
 Metalloligands
;
_journal_issue 5
_journal_name_full Organometallics
_journal_page_first 1283
_journal_paper_doi 10.1021/om500093p
_journal_volume 33
_journal_year 2014
_chemical_formula_sum 'C61 H66 Cl4 N10 Ni O9 Rh2'
_chemical_formula_weight 1489.57
_chemical_name_systematic
; 
 ? 
;
_space_group_IT_number 15
_symmetry_cell_setting monoclinic
_symmetry_space_group_name_Hall '-C 2yc'
_symmetry_space_group_name_H-M 'C 1 2/c 1'
_atom_sites_solution_hydrogens geom
_atom_sites_solution_primary direct
_atom_sites_solution_secondary difmap
_audit_creation_method SHELXL-97
_cell_angle_alpha 90.00
_cell_angle_beta 112.0290(10)
_cell_angle_gamma 90.00
_cell_formula_units_Z 8
_cell_length_a 53.4454(9)
_cell_length_b 8.8419(2)
_cell_length_c 33.7700(6)
_cell_measurement_reflns_used 9770
_cell_measurement_temperature 173(2)
_cell_measurement_theta_max 68.65
_cell_measurement_theta_min 3.57
_cell_volume 14793.3(5)
_computing_cell_refinement 'Bruker SAINT'
_computing_data_collection 'Bruker APEX2'
_computing_data_reduction 'Bruker SAINT'
_computing_molecular_graphics 'Bruker SHELXTL'
_computing_publication_material 'Bruker SHELXTL'
_computing_structure_refinement 'SHELXL-97 (Sheldrick, 1997)'
_computing_structure_solution 'SHELXS-97 (Sheldrick, 1990)'
_diffrn_ambient_temperature 173(2)
_diffrn_measured_fraction_theta_full 0.920
_diffrn_measured_fraction_theta_max 0.920
_diffrn_measurement_device_type 'Bruker APEX-II CCD'
_diffrn_measurement_method '\f and \w scans'
_diffrn_radiation_monochromator graphite
_diffrn_radiation_source 'fine-focus sealed tube'
_diffrn_radiation_type CuK\a
_diffrn_radiation_wavelength 1.54178
_diffrn_reflns_av_R_equivalents 0.0416
_diffrn_reflns_av_sigmaI/netI 0.0391
_diffrn_reflns_limit_h_max 59
_diffrn_reflns_limit_h_min -57
_diffrn_reflns_limit_k_max 9
_diffrn_reflns_limit_k_min -9
_diffrn_reflns_limit_l_max 37
_diffrn_reflns_limit_l_min -35
_diffrn_reflns_number 32720
_diffrn_reflns_theta_full 60.01
_diffrn_reflns_theta_max 60.01
_diffrn_reflns_theta_min 2.72
_diffrn_standards_decay_% 4.93
_exptl_absorpt_coefficient_mu 5.641
_exptl_absorpt_correction_T_max 0.5758
_exptl_absorpt_correction_T_min 0.2737
_exptl_absorpt_correction_type multi-scan
_exptl_absorpt_process_details sadabs
_exptl_crystal_colour yellow
_exptl_crystal_density_diffrn 1.338
_exptl_crystal_density_method 'not measured'
_exptl_crystal_description prism
_exptl_crystal_F_000 6080
_exptl_crystal_size_max 0.31
_exptl_crystal_size_mid 0.13
_exptl_crystal_size_min 0.11
_platon_squeeze_details ' '
_refine_diff_density_max 0.890
_refine_diff_density_min -0.637
_refine_diff_density_rms 0.093
_refine_ls_extinction_method none
_refine_ls_goodness_of_fit_ref 1.066
_refine_ls_hydrogen_treatment constr
_refine_ls_matrix_type full
_refine_ls_number_parameters 686
_refine_ls_number_reflns 10090
_refine_ls_number_restraints 6
_refine_ls_restrained_S_all 1.070
_refine_ls_R_factor_all 0.0605
_refine_ls_R_factor_gt 0.0506
_refine_ls_shift/su_max 0.005
_refine_ls_shift/su_mean 0.000
_refine_ls_structure_factor_coef Fsqd
_refine_ls_weighting_details 'calc w=1/[\s^2^(Fo^2^)+(0.0907P)^2^+18.9341P] where P=(Fo^2^+2Fc^2^)/3'
_refine_ls_weighting_scheme calc
_refine_ls_wR_factor_gt 0.1426
_refine_ls_wR_factor_ref 0.1489
_reflns_number_gt 8009
_reflns_number_total 10090
_reflns_threshold_expression >2sigma(I)
_cod_data_source_file om500093p_si_002.cif
_cod_data_source_block 4b
_cod_depositor_comments
;
The following automatic conversions were performed:

'_symmetry_cell_setting' value 'Monoclinic' changed to 'monoclinic'
according to
/usr/data/users/saulius/crontab/automatic-downloads/current/ACS/lib/dictionaries/cif_core.dic
dictionary named 'cif_core.dic' version 2.4.2 from 2011-04-26.

Automatic conversion script
Id: cif_fix_values 2281 2013-09-26 08:29:07Z andrius 
;
_cod_original_sg_symbol_H-M C2/c
_cod_database_code 4082787

loop_
_symmetry_equiv_pos_as_xyz
'x, y, z'
'-x, y, -z+1/2'
'x+1/2, y+1/2, z'
'-x+1/2, y+1/2, -z+1/2'
'-x, -y, -z'
'x, -y, z-1/2'
'-x+1/2, -y+1/2, -z'
'x+1/2, -y+1/2, z-1/2'

loop_
_atom_site_label
_atom_site_type_symbol
_atom_site_fract_x
_atom_site_fract_y
_atom_site_fract_z
_atom_site_U_iso_or_equiv
_atom_site_adp_type
_atom_site_occupancy
_atom_site_symmetry_multiplicity
_atom_site_calc_flag
_atom_site_refinement_flags
Rh1 Rh 1.063449(8) 0.14332(4) 0.185538(13) 0.04342(14) Uani 1 1 d .
Rh2 Rh 0.625639(7) 0.14459(4) 0.064733(13) 0.04360(14) Uani 1 1 d .
Ni1 Ni 0.842745(15) 0.19598(9) 0.10743(3) 0.0380(2) Uani 1 1 d .
Cl1 Cl 1.07149(3) 0.16340(19) 0.26090(5) 0.0618(4) Uani 1 1 d .
Cl2 Cl 1.06945(4) 0.41091(17) 0.17906(6) 0.0731(5) Uani 1 1 d .
Cl3 Cl 0.60916(3) 0.20700(19) -0.00956(5) 0.0623(4) Uani 1 1 d .
Cl4 Cl 0.62605(4) 0.40884(17) 0.08298(6) 0.0712(4) Uani 1 1 d .
N1 N 0.84913(8) 0.4128(5) 0.08618(13) 0.0399(9) Uani 1 1 d .
N2 N 0.88184(8) 0.1909(4) 0.11846(13) 0.0378(9) Uani 1 1 d .
N3 N 0.85402(8) -0.0207(5) 0.13480(13) 0.0438(10) Uani 1 1 d .
N4 N 1.02200(9) 0.1809(5) 0.17292(16) 0.0509(11) Uani 1 1 d .
N5 N 0.82574(8) 0.1069(4) 0.04532(13) 0.0385(9) Uani 1 1 d .
N6 N 0.80355(8) 0.1963(5) 0.09667(13) 0.0400(9) Uani 1 1 d .
N7 N 0.84238(8) 0.2852(5) 0.16518(14) 0.0424(9) Uani 1 1 d .
N8 N 0.66588(9) 0.1681(5) 0.06744(14) 0.0467(10) Uani 1 1 d .
C1 C 0.83045(10) 0.5211(6) 0.06889(17) 0.0453(12) Uani 1 1 d .
H1 H 0.8123 0.5032 0.0659 0.054 Uiso 1 1 calc R
C2 C 0.83704(12) 0.6576(6) 0.05534(18) 0.0495(13) Uani 1 1 d .
H2 H 0.8235 0.7316 0.0427 0.059 Uiso 1 1 calc R
C3 C 0.86331(11) 0.6857(6) 0.06023(18) 0.0499(13) Uani 1 1 d .
H3 H 0.8682 0.7796 0.0515 0.060 Uiso 1 1 calc R
C4 C 0.88242(11) 0.5756(6) 0.07797(17) 0.0457(12) Uani 1 1 d .
H4 H 0.9007 0.5924 0.0814 0.055 Uiso 1 1 calc R
C5 C 0.87484(10) 0.4405(5) 0.09075(16) 0.0402(11) Uani 1 1 d .
C6 C 0.89381(10) 0.3150(5) 0.10978(16) 0.0390(11) Uani 1 1 d .
C7 C 0.92148(10) 0.3168(6) 0.11939(17) 0.0425(11) Uani 1 1 d .
H7 H 0.9299 0.4051 0.1143 0.051 Uiso 1 1 calc R
C8 C 0.93658(10) 0.1893(6) 0.13638(17) 0.0440(12) Uani 1 1 d .
C9 C 0.92353(10) 0.0609(6) 0.14367(16) 0.0429(11) Uani 1 1 d .
H9 H 0.9334 -0.0294 0.1543 0.051 Uiso 1 1 calc R
C10 C 0.89624(10) 0.0666(5) 0.13531(16) 0.0401(11) Uani 1 1 d .
C11 C 0.88015(10) -0.0542(5) 0.14461(16) 0.0401(11) Uani 1 1 d .
C12 C 0.89132(11) -0.1905(6) 0.16358(18) 0.0487(12) Uani 1 1 d .
H12 H 0.9099 -0.2115 0.1704 0.058 Uiso 1 1 calc R
C13 C 0.87482(13) -0.2949(6) 0.17234(19) 0.0553(14) Uani 1 1 d .
H13 H 0.8819 -0.3891 0.1852 0.066 Uiso 1 1 calc R
C14 C 0.84808(12) -0.2604(7) 0.1622(2) 0.0563(14) Uani 1 1 d .
H14 H 0.8364 -0.3302 0.1679 0.068 Uiso 1 1 calc R
C15 C 0.83855(11) -0.1232(6) 0.14343(18) 0.0484(12) Uani 1 1 d .
H15 H 0.8200 -0.1004 0.1363 0.058 Uiso 1 1 calc R
C16 C 1.00701(13) 0.2647(9) 0.1405(2) 0.073(2) Uani 1 1 d .
H16 H 1.0156 0.3244 0.1260 0.088 Uiso 1 1 calc R
C17 C 0.97909(13) 0.2693(8) 0.1269(2) 0.072(2) Uani 1 1 d .
H17 H 0.9689 0.3288 0.1028 0.086 Uiso 1 1 calc R
C18 C 0.96612(11) 0.1866(7) 0.14854(18) 0.0495(13) Uani 1 1 d .
C19 C 0.98258(11) 0.1034(6) 0.18339(18) 0.0484(12) Uani 1 1 d .
H19 H 0.9748 0.0463 0.1996 0.058 Uiso 1 1 calc R
C20 C 1.01008(11) 0.1028(6) 0.19464(18) 0.0477(12) Uani 1 1 d .
H20 H 1.0209 0.0449 0.2187 0.057 Uiso 1 1 calc R
C21 C 0.83897(11) 0.0659(5) 0.02000(17) 0.0444(12) Uani 1 1 d .
H21 H 0.8579 0.0825 0.0299 0.053 Uiso 1 1 calc R
C22 C 0.82614(11) 0.0006(6) -0.01980(18) 0.0509(13) Uani 1 1 d .
H22 H 0.8360 -0.0264 -0.0371 0.061 Uiso 1 1 calc R
C23 C 0.79935(12) -0.0236(7) -0.03333(19) 0.0558(14) Uani 1 1 d .
H23 H 0.7902 -0.0708 -0.0602 0.067 Uiso 1 1 calc R
C24 C 0.78513(11) 0.0195(6) -0.00848(18) 0.0498(13) Uani 1 1 d .
H24 H 0.7662 0.0045 -0.0183 0.060 Uiso 1 1 calc R
C25 C 0.79875(10) 0.0842(6) 0.03043(16) 0.0404(11) Uani 1 1 d .
C26 C 0.78603(10) 0.1372(6) 0.06040(16) 0.0418(11) Uani 1 1 d .
C27 C 0.75864(10) 0.1304(6) 0.05283(17) 0.0460(12) Uani 1 1 d .
H27 H 0.7463 0.0914 0.0266 0.055 Uiso 1 1 calc R
C28 C 0.74941(11) 0.1812(6) 0.08406(18) 0.0457(12) Uani 1 1 d .
C29 C 0.76845(11) 0.2416(7) 0.12150(18) 0.0502(13) Uani 1 1 d .
H29 H 0.7629 0.2786 0.1434 0.060 Uiso 1 1 calc R
C30 C 0.79506(10) 0.2475(6) 0.12663(16) 0.0434(11) Uani 1 1 d .
C31 C 0.81748(11) 0.3062(6) 0.16556(18) 0.0492(13) Uani 1 1 d .
C32 C 0.81337(13) 0.3732(8) 0.1990(2) 0.0682(17) Uani 1 1 d .
H32 H 0.7956 0.3888 0.1983 0.082 Uiso 1 1 calc R
C33 C 0.83576(13) 0.4183(9) 0.2342(2) 0.0720(19) Uani 1 1 d .
H33 H 0.8334 0.4657 0.2578 0.086 Uiso 1 1 calc R
C34 C 0.86109(12) 0.3943(7) 0.23487(19) 0.0586(15) Uani 1 1 d .
H34 H 0.8766 0.4230 0.2589 0.070 Uiso 1 1 calc R
C35 C 0.86369(11) 0.3268(6) 0.19942(18) 0.0479(12) Uani 1 1 d .
H35 H 0.8813 0.3096 0.1996 0.057 Uiso 1 1 calc R
C36 C 0.67452(11) 0.1045(6) 0.03873(18) 0.0461(12) Uani 1 1 d .
H36 H 0.6616 0.0575 0.0143 0.055 Uiso 1 1 calc R
C37 C 0.70072(11) 0.1045(6) 0.04305(18) 0.0480(12) Uani 1 1 d .
H37 H 0.7059 0.0571 0.0220 0.058 Uiso 1 1 calc R
C38 C 0.72045(11) 0.1747(6) 0.07873(18) 0.0482(12) Uani 1 1 d .
C39 C 0.71170(13) 0.2400(10) 0.1075(2) 0.078(2) Uani 1 1 d .
H39 H 0.7242 0.2884 0.1321 0.093 Uiso 1 1 calc R
C40 C 0.68435(12) 0.2364(9) 0.1011(2) 0.0697(18) Uani 1 1 d .
H40 H 0.6786 0.2843 0.1215 0.084 Uiso 1 1 calc R
C41 C 1.07156(14) -0.0908(7) 0.1856(2) 0.0603(16) Uani 1 1 d .
C42 C 1.05430(13) -0.0456(8) 0.1432(2) 0.0696(19) Uani 1 1 d .
C43 C 1.06851(11) 0.0667(7) 0.12894(18) 0.0528(13) Uani 1 1 d .
C44 C 1.09496(11) 0.0801(7) 0.16287(18) 0.0502(13) Uani 1 1 d .
C45 C 1.09645(12) -0.0126(7) 0.1969(2) 0.0571(14) Uani 1 1 d .
C46 C 1.0652(2) -0.2034(9) 0.2139(3) 0.097(3) Uani 1 1 d .
H46A H 1.0459 -0.2275 0.2019 0.146 Uiso 1 1 calc R
H46B H 1.0698 -0.1601 0.2425 0.146 Uiso 1 1 calc R
H46C H 1.0757 -0.2960 0.2159 0.146 Uiso 1 1 calc R
C47 C 1.02632(17) -0.0991(13) 0.1173(3) 0.119(4) Uani 1 1 d .
H47A H 1.0272 -0.1827 0.0988 0.178 Uiso 1 1 calc R
H47B H 1.0159 -0.0157 0.0997 0.178 Uiso 1 1 calc R
H47C H 1.0176 -0.1339 0.1365 0.178 Uiso 1 1 calc R
C48 C 1.05994(18) 0.1469(12) 0.0885(2) 0.101(3) Uani 1 1 d .
H48A H 1.0677 0.0979 0.0697 0.151 Uiso 1 1 calc R
H48B H 1.0662 0.2520 0.0935 0.151 Uiso 1 1 calc R
H48C H 1.0402 0.1448 0.0750 0.151 Uiso 1 1 calc R
C49 C 1.11639(14) 0.1835(8) 0.1596(3) 0.0724(19) Uani 1 1 d .
H49A H 1.1317 0.1858 0.1871 0.109 Uiso 1 1 calc R
H49B H 1.1090 0.2857 0.1523 0.109 Uiso 1 1 calc R
H49C H 1.1225 0.1465 0.1374 0.109 Uiso 1 1 calc R
C50 C 1.12041(14) -0.0318(10) 0.2378(2) 0.080(2) Uani 1 1 d .
H50A H 1.1284 -0.1317 0.2382 0.119 Uiso 1 1 calc R
H50B H 1.1147 -0.0230 0.2621 0.119 Uiso 1 1 calc R
H50C H 1.1338 0.0467 0.2399 0.119 Uiso 1 1 calc R
C51 C 0.6237(2) -0.0916(7) 0.0724(3) 0.084(3) Uani 1 1 d .
C52 C 0.63696(15) -0.0273(9) 0.1126(3) 0.078(2) Uani 1 1 d .
C53 C 0.61891(11) 0.0702(7) 0.12038(18) 0.0546(14) Uani 1 1 d .
C54 C 0.59440(10) 0.0707(7) 0.08538(18) 0.0488(13) Uani 1 1 d .
C55 C 0.59629(17) -0.0310(8) 0.0545(2) 0.075(2) Uani 1 1 d .
C56 C 0.6357(3) -0.2069(10) 0.0520(4) 0.140(5) Uani 1 1 d U
H56A H 0.6539 -0.1753 0.0552 0.210 Uiso 1 1 calc R
H56B H 0.6244 -0.2158 0.0216 0.210 Uiso 1 1 calc R
H56C H 0.6366 -0.3050 0.0660 0.210 Uiso 1 1 calc R
C57 C 0.66493(17) -0.0648(14) 0.1425(4) 0.142(5) Uani 1 1 d .
H57A H 0.6642 -0.1135 0.1681 0.213 Uiso 1 1 calc R
H57B H 0.6756 0.0282 0.1506 0.213 Uiso 1 1 calc R
H57C H 0.6733 -0.1337 0.1284 0.213 Uiso 1 1 calc R
C58 C 0.62378(19) 0.1649(10) 0.1608(3) 0.093(3) Uani 1 1 d .
H58A H 0.6171 0.2680 0.1526 0.140 Uiso 1 1 calc R
H58B H 0.6432 0.1682 0.1780 0.140 Uiso 1 1 calc R
H58C H 0.6142 0.1191 0.1774 0.140 Uiso 1 1 calc R
C59 C 0.57001(16) 0.1600(11) 0.0830(3) 0.098(3) Uani 1 1 d .
H59A H 0.5626 0.1184 0.1032 0.148 Uiso 1 1 calc R
H59B H 0.5563 0.1541 0.0540 0.148 Uiso 1 1 calc R
H59C H 0.5751 0.2659 0.0902 0.148 Uiso 1 1 calc R
C60 C 0.5734(2) -0.0624(15) 0.0122(3) 0.152(6) Uani 1 1 d .
H60A H 0.5665 -0.1650 0.0125 0.228 Uiso 1 1 calc R
H60B H 0.5800 -0.0534 -0.0111 0.228 Uiso 1 1 calc R
H60C H 0.5588 0.0109 0.0079 0.228 Uiso 1 1 calc R

loop_
_atom_site_aniso_label
_atom_site_aniso_U_11
_atom_site_aniso_U_22
_atom_site_aniso_U_33
_atom_site_aniso_U_23
_atom_site_aniso_U_13
_atom_site_aniso_U_12
Rh1 0.0393(2) 0.0457(2) 0.0556(3) -0.00076(17) 0.02965(18) 0.00252(16)
Rh2 0.0395(2) 0.0490(3) 0.0537(3) 0.00604(17) 0.03046(19) 0.00444(16)
Ni1 0.0346(4) 0.0370(4) 0.0462(5) 0.0020(3) 0.0196(3) 0.0017(3)
Cl1 0.0521(8) 0.0861(10) 0.0552(8) -0.0177(7) 0.0296(6) -0.0109(7)
Cl2 0.0786(10) 0.0468(8) 0.1184(14) 0.0036(8) 0.0651(10) 0.0027(7)
Cl3 0.0516(7) 0.0862(10) 0.0565(9) 0.0136(7) 0.0288(6) 0.0076(7)
Cl4 0.0981(12) 0.0500(8) 0.0929(12) -0.0014(7) 0.0672(10) -0.0008(8)
N1 0.038(2) 0.039(2) 0.043(2) 0.0008(18) 0.0155(17) 0.0017(18)
N2 0.041(2) 0.033(2) 0.043(2) 0.0008(17) 0.0205(18) 0.0034(18)
N3 0.043(2) 0.047(2) 0.044(2) -0.0020(18) 0.0181(18) -0.0013(19)
N4 0.042(2) 0.060(3) 0.059(3) 0.010(2) 0.028(2) 0.008(2)
N5 0.042(2) 0.033(2) 0.047(2) 0.0021(17) 0.0230(19) 0.0014(17)
N6 0.037(2) 0.043(2) 0.041(2) 0.0036(18) 0.0160(18) 0.0005(18)
N7 0.037(2) 0.048(3) 0.044(2) 0.0051(19) 0.0173(18) 0.0018(18)
N8 0.040(2) 0.061(3) 0.046(3) 0.002(2) 0.024(2) 0.000(2)
C1 0.044(3) 0.044(3) 0.048(3) 0.000(2) 0.017(2) 0.009(2)
C2 0.060(3) 0.036(3) 0.050(3) 0.002(2) 0.017(3) 0.012(2)
C3 0.059(3) 0.038(3) 0.058(4) -0.001(2) 0.028(3) -0.001(2)
C4 0.047(3) 0.043(3) 0.052(3) 0.000(2) 0.025(2) 0.004(2)
C5 0.045(3) 0.034(3) 0.046(3) 0.002(2) 0.022(2) 0.000(2)
C6 0.042(3) 0.034(2) 0.048(3) 0.000(2) 0.024(2) 0.004(2)
C7 0.040(3) 0.044(3) 0.050(3) 0.001(2) 0.025(2) -0.001(2)
C8 0.042(3) 0.052(3) 0.046(3) 0.001(2) 0.026(2) 0.006(2)
C9 0.041(3) 0.042(3) 0.049(3) 0.005(2) 0.021(2) 0.013(2)
C10 0.045(3) 0.036(3) 0.043(3) 0.000(2) 0.021(2) 0.004(2)
C11 0.045(3) 0.035(3) 0.042(3) -0.005(2) 0.019(2) -0.001(2)
C12 0.052(3) 0.039(3) 0.056(3) 0.000(2) 0.022(3) 0.006(2)
C13 0.074(4) 0.038(3) 0.051(3) 0.000(2) 0.020(3) -0.004(3)
C14 0.062(4) 0.048(3) 0.062(4) 0.000(3) 0.027(3) -0.011(3)
C15 0.050(3) 0.045(3) 0.052(3) 0.000(2) 0.020(2) -0.006(2)
C16 0.052(3) 0.092(5) 0.093(5) 0.042(4) 0.048(4) 0.017(3)
C17 0.052(3) 0.090(5) 0.088(5) 0.041(4) 0.042(3) 0.023(3)
C18 0.042(3) 0.060(3) 0.055(3) 0.003(3) 0.028(3) 0.005(2)
C19 0.047(3) 0.054(3) 0.051(3) 0.006(2) 0.027(2) 0.001(2)
C20 0.041(3) 0.055(3) 0.056(3) 0.007(2) 0.027(2) 0.002(2)
C21 0.050(3) 0.036(3) 0.057(3) 0.006(2) 0.031(2) 0.005(2)
C22 0.062(3) 0.044(3) 0.061(4) -0.001(3) 0.040(3) 0.002(3)
C23 0.069(4) 0.051(3) 0.051(3) -0.013(3) 0.027(3) -0.005(3)
C24 0.049(3) 0.055(3) 0.052(3) -0.004(3) 0.027(3) -0.007(3)
C25 0.041(3) 0.038(3) 0.046(3) 0.006(2) 0.021(2) 0.002(2)
C26 0.044(3) 0.043(3) 0.042(3) 0.003(2) 0.020(2) 0.000(2)
C27 0.038(3) 0.061(3) 0.042(3) 0.003(2) 0.018(2) -0.005(2)
C28 0.045(3) 0.047(3) 0.050(3) 0.005(2) 0.023(2) 0.000(2)
C29 0.046(3) 0.059(3) 0.048(3) -0.005(2) 0.022(2) 0.000(3)
C30 0.039(3) 0.054(3) 0.043(3) -0.003(2) 0.021(2) 0.001(2)
C31 0.049(3) 0.056(3) 0.046(3) -0.004(2) 0.022(2) 0.000(3)
C32 0.053(3) 0.094(5) 0.060(4) -0.016(3) 0.025(3) -0.002(3)
C33 0.065(4) 0.105(6) 0.053(4) -0.019(4) 0.030(3) -0.009(4)
C34 0.061(4) 0.067(4) 0.046(3) -0.001(3) 0.018(3) -0.003(3)
C35 0.048(3) 0.041(3) 0.054(3) 0.006(2) 0.019(3) -0.002(2)
C36 0.043(3) 0.048(3) 0.052(3) 0.000(2) 0.024(2) -0.001(2)
C37 0.047(3) 0.052(3) 0.054(3) -0.001(2) 0.029(3) 0.004(2)
C38 0.043(3) 0.057(3) 0.049(3) 0.004(2) 0.022(2) -0.001(2)
C39 0.048(3) 0.144(7) 0.047(4) -0.018(4) 0.024(3) -0.011(4)
C40 0.049(3) 0.117(6) 0.054(4) -0.009(4) 0.032(3) 0.002(3)
C41 0.086(4) 0.044(3) 0.072(4) -0.005(3) 0.054(4) 0.002(3)
C42 0.055(3) 0.081(5) 0.086(5) -0.045(4) 0.042(3) -0.016(3)
C43 0.050(3) 0.068(4) 0.047(3) -0.002(3) 0.025(3) 0.008(3)
C44 0.045(3) 0.066(4) 0.050(3) -0.009(3) 0.030(2) 0.002(3)
C45 0.057(3) 0.061(4) 0.062(4) -0.006(3) 0.031(3) 0.010(3)
C46 0.128(7) 0.066(5) 0.135(8) 0.006(5) 0.091(7) 0.001(5)
C47 0.074(5) 0.161(9) 0.142(9) -0.091(7) 0.063(6) -0.050(6)
C48 0.090(6) 0.159(9) 0.054(5) 0.007(5) 0.029(4) 0.030(5)
C49 0.065(4) 0.082(5) 0.094(5) -0.022(4) 0.058(4) -0.015(3)
C50 0.073(4) 0.094(5) 0.070(5) 0.003(4) 0.024(3) 0.024(4)
C51 0.127(7) 0.040(3) 0.136(8) 0.007(4) 0.106(6) 0.007(4)
C52 0.071(4) 0.082(5) 0.104(6) 0.044(5) 0.058(4) 0.018(4)
C53 0.049(3) 0.069(4) 0.050(3) 0.012(3) 0.023(3) -0.014(3)
C54 0.039(3) 0.061(3) 0.056(3) 0.004(3) 0.029(2) 0.000(2)
C55 0.111(6) 0.070(4) 0.056(4) -0.011(3) 0.045(4) -0.031(4)
C56 0.241(12) 0.069(5) 0.198(10) 0.004(6) 0.184(10) 0.009(6)
C57 0.072(5) 0.182(11) 0.186(11) 0.120(10) 0.064(6) 0.043(6)
C58 0.118(7) 0.110(6) 0.059(5) -0.009(4) 0.042(4) -0.037(5)
C59 0.065(4) 0.127(7) 0.127(8) 0.032(6) 0.064(5) 0.022(4)
C60 0.195(11) 0.185(12) 0.061(6) -0.026(6) 0.032(6) -0.127(10)

loop_
_atom_type_symbol
_atom_type_description
_atom_type_scat_dispersion_real
_atom_type_scat_dispersion_imag
_atom_type_scat_source
C C 0.0181 0.0091 'International Tables Vol C Tables 4.2.6.8 and 6.1.1.4'
H H 0.0000 0.0000 'International Tables Vol C Tables 4.2.6.8 and 6.1.1.4'
N N 0.0311 0.0180 'International Tables Vol C Tables 4.2.6.8 and 6.1.1.4'
O O 0.0492 0.0322 'International Tables Vol C Tables 4.2.6.8 and 6.1.1.4'
Rh Rh 0.0927 3.6045 'International Tables Vol C Tables 4.2.6.8 and 6.1.1.4'
Ni Ni -3.0029 0.5091 'International Tables Vol C Tables 4.2.6.8 and 6.1.1.4'
Cl Cl 0.3639 0.7018 'International Tables Vol C Tables 4.2.6.8 and 6.1.1.4'

loop_
_geom_angle_atom_site_label_1
_geom_angle_atom_site_label_2
_geom_angle_atom_site_label_3
_geom_angle
C41 Rh1 N4 110.6(2)
C41 Rh1 C42 39.6(3)
N4 Rh1 C42 91.6(2)
C41 Rh1 C43 66.2(2)
N4 Rh1 C43 110.1(2)
C42 Rh1 C43 39.4(3)
C41 Rh1 C45 38.8(2)
N4 Rh1 C45 149.3(2)
C42 Rh1 C45 65.5(3)
C43 Rh1 C45 65.6(2)
C41 Rh1 C44 64.0(2)
N4 Rh1 C44 149.4(2)
C42 Rh1 C44 64.8(2)
C43 Rh1 C44 39.4(2)
C45 Rh1 C44 37.5(2)
C41 Rh1 Cl2 158.01(17)
N4 Rh1 Cl2 89.59(14)
C42 Rh1 Cl2 135.5(2)
C43 Rh1 Cl2 99.45(17)
C45 Rh1 Cl2 121.07(18)
C44 Rh1 Cl2 94.21(16)
C41 Rh1 Cl1 96.63(18)
N4 Rh1 Cl1 87.71(14)
C42 Rh1 Cl1 131.8(2)
C43 Rh1 Cl1 158.40(16)
C45 Rh1 Cl1 92.79(16)
C44 Rh1 Cl1 122.29(16)
Cl2 Rh1 Cl1 92.65(6)
C51 Rh2 N8 100.8(3)
C51 Rh2 C52 38.4(3)
N8 Rh2 C52 92.4(2)
C51 Rh2 C54 65.0(2)
N8 Rh2 C54 156.31(19)
C52 Rh2 C54 64.5(2)
C51 Rh2 C55 40.1(3)
N8 Rh2 C55 138.2(3)
C52 Rh2 C55 65.7(3)
C54 Rh2 C55 38.4(2)
C51 Rh2 C53 63.7(3)
N8 Rh2 C53 119.41(19)
C52 Rh2 C53 37.9(3)
C54 Rh2 C53 38.1(2)
C55 Rh2 C53 64.2(2)
C51 Rh2 Cl3 109.9(3)
N8 Rh2 Cl3 89.49(12)
C52 Rh2 Cl3 147.9(3)
C54 Rh2 Cl3 112.79(15)
C55 Rh2 Cl3 92.23(19)
C53 Rh2 Cl3 150.85(15)
C51 Rh2 Cl4 157.2(2)
N8 Rh2 Cl4 88.98(13)
C52 Rh2 Cl4 121.6(3)
C54 Rh2 Cl4 98.40(16)
C55 Rh2 Cl4 132.8(2)
C53 Rh2 Cl4 93.53(18)
Cl3 Rh2 Cl4 90.51(6)
N2 Ni1 N6 178.75(17)
N2 Ni1 N5 102.12(16)
N6 Ni1 N5 77.67(16)
N2 Ni1 N7 102.09(16)
N6 Ni1 N7 78.11(16)
N5 Ni1 N7 155.78(15)
N2 Ni1 N3 77.86(16)
N6 Ni1 N3 100.91(16)
N5 Ni1 N3 92.43(16)
N7 Ni1 N3 92.00(16)
N2 Ni1 N1 77.98(16)
N6 Ni1 N1 103.26(16)
N5 Ni1 N1 93.73(16)
N7 Ni1 N1 91.90(16)
N3 Ni1 N1 155.80(16)
C5 N1 C1 118.6(4)
C5 N1 Ni1 114.4(3)
C1 N1 Ni1 127.0(3)
C10 N2 C6 120.9(4)
C10 N2 Ni1 119.7(3)
C6 N2 Ni1 119.4(3)
C15 N3 C11 118.1(5)
C15 N3 Ni1 127.9(4)
C11 N3 Ni1 114.0(3)
C16 N4 C20 118.8(5)
C16 N4 Rh1 121.3(4)
C20 N4 Rh1 119.2(4)
C21 N5 C25 117.7(4)
C21 N5 Ni1 126.9(3)
C25 N5 Ni1 115.4(3)
C30 N6 C26 120.4(4)
C30 N6 Ni1 119.8(3)
C26 N6 Ni1 119.7(3)
C35 N7 C31 118.6(5)
C35 N7 Ni1 127.1(4)
C31 N7 Ni1 114.3(3)
C40 N8 C36 117.3(5)
C40 N8 Rh2 119.5(4)
C36 N8 Rh2 122.9(4)
N1 C1 C2 121.6(5)
C3 C2 C1 119.6(5)
C2 C3 C4 118.9(5)
C3 C4 C5 119.4(5)
N1 C5 C4 121.9(5)
N1 C5 C6 114.7(4)
C4 C5 C6 123.5(5)
N2 C6 C7 120.3(4)
N2 C6 C5 113.5(4)
C7 C6 C5 126.1(4)
C8 C7 C6 119.5(5)
C7 C8 C9 118.9(5)
C7 C8 C18 121.8(5)
C9 C8 C18 119.3(5)
C10 C9 C8 119.5(5)
N2 C10 C9 120.8(4)
N2 C10 C11 113.3(4)
C9 C10 C11 125.9(5)
N3 C11 C12 122.2(5)
N3 C11 C10 115.0(4)
C12 C11 C10 122.8(5)
C13 C12 C11 118.6(5)
C14 C13 C12 119.1(5)
C13 C14 C15 118.9(5)
N3 C15 C14 123.2(5)
N4 C16 C17 122.4(5)
C16 C17 C18 119.8(6)
C19 C18 C17 116.3(5)
C19 C18 C8 121.1(5)
C17 C18 C8 122.6(5)
C20 C19 C18 120.6(5)
N4 C20 C19 122.0(5)
N5 C21 C22 122.8(5)
C23 C22 C21 118.1(5)
C22 C23 C24 120.5(5)
C25 C24 C23 118.9(5)
N5 C25 C24 121.9(4)
N5 C25 C26 113.3(4)
C24 C25 C26 124.8(4)
N6 C26 C27 120.8(5)
N6 C26 C25 113.8(4)
C27 C26 C25 125.4(5)
C26 C27 C28 119.6(5)
C27 C28 C29 117.5(5)
C27 C28 C38 122.8(5)
C29 C28 C38 119.6(5)
C30 C29 C28 119.9(5)
N6 C30 C29 121.6(5)
N6 C30 C31 113.3(4)
C29 C30 C31 125.1(5)
N7 C31 C32 122.2(5)
N7 C31 C30 114.2(4)
C32 C31 C30 123.5(5)
C31 C32 C33 118.6(6)
C34 C33 C32 120.0(6)
C33 C34 C35 118.2(6)
N7 C35 C34 122.4(5)
N8 C36 C37 123.0(5)
C36 C37 C38 120.2(5)
C39 C38 C37 116.8(5)
C39 C38 C28 121.3(5)
C37 C38 C28 121.9(5)
C38 C39 C40 120.2(6)
N8 C40 C39 122.5(6)
C45 C41 C42 108.6(5)
C45 C41 C46 124.3(7)
C42 C41 C46 127.0(7)
C45 C41 Rh1 72.2(3)
C42 C41 Rh1 70.9(4)
C46 C41 Rh1 123.5(5)
C43 C42 C41 107.6(5)
C43 C42 C47 124.0(8)
C41 C42 C47 128.3(8)
C43 C42 Rh1 70.5(3)
C41 C42 Rh1 69.5(3)
C47 C42 Rh1 124.5(5)
C42 C43 C48 129.2(7)
C42 C43 C44 105.8(5)
C48 C43 C44 124.9(6)
C42 C43 Rh1 70.1(3)
C48 C43 Rh1 125.8(5)
C44 C43 Rh1 71.4(3)
C45 C44 C43 109.9(5)
C45 C44 C49 127.6(6)
C43 C44 C49 122.4(6)
C45 C44 Rh1 70.8(3)
C43 C44 Rh1 69.2(3)
C49 C44 Rh1 125.7(4)
C44 C45 C41 107.9(5)
C44 C45 C50 126.4(6)
C41 C45 C50 125.7(6)
C44 C45 Rh1 71.7(3)
C41 C45 Rh1 69.0(3)
C50 C45 Rh1 126.6(4)
C52 C51 C55 108.5(6)
C52 C51 C56 125.0(10)
C55 C51 C56 126.4(10)
C52 C51 Rh2 71.7(4)
C55 C51 Rh2 71.0(4)
C56 C51 Rh2 124.5(5)
C53 C52 C51 107.5(6)
C53 C52 C57 126.7(9)
C51 C52 C57 125.6(9)
C53 C52 Rh2 71.5(3)
C51 C52 Rh2 70.0(4)
C57 C52 Rh2 126.7(5)
C52 C53 C54 109.8(6)
C52 C53 C58 127.4(7)
C54 C53 C58 122.8(6)
C52 C53 Rh2 70.6(3)
C54 C53 Rh2 70.7(3)
C58 C53 Rh2 125.6(4)
C53 C54 C55 108.6(6)
C53 C54 C59 124.5(6)
C55 C54 C59 126.7(7)
C53 C54 Rh2 71.2(3)
C55 C54 Rh2 70.9(3)
C59 C54 Rh2 126.2(5)
C54 C55 C51 105.5(6)
C54 C55 C60 123.8(9)
C51 C55 C60 130.7(9)
C54 C55 Rh2 70.7(3)
C51 C55 Rh2 68.8(4)
C60 C55 Rh2 124.6(5)

loop_
_geom_bond_atom_site_label_1
_geom_bond_atom_site_label_2
_geom_bond_distance
Rh1 C41 2.115(6)
Rh1 N4 2.119(4)
Rh1 C42 2.133(6)
Rh1 C43 2.138(5)
Rh1 C45 2.156(6)
Rh1 C44 2.168(5)
Rh1 Cl2 2.4086(15)
Rh1 Cl1 2.4235(15)
Rh2 C51 2.111(6)
Rh2 N8 2.128(4)
Rh2 C52 2.133(6)
Rh2 C54 2.139(5)
Rh2 C55 2.141(7)
Rh2 C53 2.145(5)
Rh2 Cl3 2.3910(15)
Rh2 Cl4 2.4143(15)
Ni1 N2 1.981(4)
Ni1 N6 1.987(4)
Ni1 N5 2.101(4)
Ni1 N7 2.111(4)
Ni1 N3 2.115(4)
Ni1 N1 2.119(4)
N1 C5 1.346(6)
N1 C1 1.348(7)
N2 C10 1.340(6)
N2 C6 1.356(6)
N3 C15 1.331(7)
N3 C11 1.342(6)
N4 C16 1.315(8)
N4 C20 1.331(7)
N5 C21 1.347(6)
N5 C25 1.353(6)
N6 C30 1.334(7)
N6 C26 1.338(7)
N7 C35 1.335(7)
N7 C31 1.349(7)
N8 C40 1.338(8)
N8 C36 1.344(7)
C1 C2 1.382(8)
C2 C3 1.374(8)
C3 C4 1.374(8)
C4 C5 1.382(7)
C5 C6 1.478(7)
C6 C7 1.391(7)
C7 C8 1.379(7)
C8 C9 1.402(8)
C8 C18 1.475(7)
C9 C10 1.379(7)
C10 C11 1.477(7)
C11 C12 1.390(7)
C12 C13 1.383(8)
C13 C14 1.373(9)
C14 C15 1.374(8)
C16 C17 1.387(9)
C17 C18 1.389(8)
C18 C19 1.387(8)
C19 C20 1.373(7)
C21 C22 1.386(8)
C22 C23 1.347(8)
C23 C24 1.381(8)
C24 C25 1.366(8)
C25 C26 1.491(7)
C26 C27 1.390(7)
C27 C28 1.396(8)
C28 C29 1.398(8)
C28 C38 1.491(8)
C29 C30 1.368(7)
C30 C31 1.500(7)
C31 C32 1.365(9)
C32 C33 1.392(9)
C33 C34 1.362(9)
C34 C35 1.391(8)
C36 C37 1.352(7)
C37 C38 1.413(8)
C38 C39 1.355(9)
C39 C40 1.395(9)
C41 C45 1.419(9)
C41 C42 1.439(10)
C41 C46 1.507(9)
C42 C43 1.438(9)
C42 C47 1.498(10)
C43 C48 1.452(10)
C43 C44 1.453(8)
C44 C45 1.390(9)
C44 C49 1.501(8)
C45 C50 1.499(9)
C51 C52 1.395(12)
C51 C55 1.460(12)
C51 C56 1.501(10)
C52 C53 1.391(10)
C52 C57 1.494(11)
C53 C54 1.397(8)
C53 C58 1.537(10)
C54 C55 1.408(9)
C54 C59 1.500(9)
C55 C60 1.517(11)

loop_
_platon_squeeze_void_nr
_platon_squeeze_void_average_x
_platon_squeeze_void_average_y
_platon_squeeze_void_average_z
_platon_squeeze_void_volume
_platon_squeeze_void_count_electrons
1 0.000 0.001 -0.006 1427.3 195.0
2 0.250 0.275 0.004 1468.3 203.5
3 0.500 0.426 0.101 1427.3 195.0
4 0.750 0.775 0.004 1468.3 203.5
